data_4503411
loop_
_publ_author_name
'Ca\~nadillas-Delgado, Laura'
'Fabelo, Oscar'
'Pas\'an, Jorge'
'Delgado, Fernando S.'
'D\'eniz, Mar\'iadel'
'Sep\'ulveda, Eliezer'
'Laz, Mar\'ia-Milagros'
'Julve, Miguel'
'Ruiz-P\'erez, Catalina'

_publ_section_title
;
 Crystal Engineering of Complexes of Propane-1,2,3-tricarboxylic Acid
 (H3tca) with Lanthanide(III) Cations&#x2020;
;
_journal_issue 4
_journal_name_full 'Crystal Growth &amp; Design'
_journal_page_first 1313
_journal_paper_doi 10.1021/cg7010925
_journal_volume 8
_journal_year 2008
_chemical_formula_sum 'C6 H13 Eu O10'
_chemical_formula_weight 397.12
_chemical_name_systematic
;
 ?
;
_space_group_IT_number 14
_symmetry_cell_setting monoclinic
_symmetry_Int_Tables_number 14
_symmetry_space_group_name_Hall '-P 2ybc'
_symmetry_space_group_name_H-M 'P 1 21/c 1'
_atom_sites_solution_hydrogens geom
_atom_sites_solution_primary direct
_atom_sites_solution_secondary difmap
_audit_creation_method SHELXL-97
_cell_angle_alpha 90.00
_cell_angle_beta 105.176(7)
_cell_angle_gamma 90.00
_cell_formula_units_Z 4
_cell_length_a 6.8138(6)
_cell_length_b 21.219(2)
_cell_length_c 8.5434(10)
_cell_measurement_temperature 293(2)
_cell_volume 1192.1(2)
_diffrn_ambient_temperature 293(2)
_diffrn_detector 'CCD plate'
_diffrn_detector_area_resol_mean 9
_diffrn_measured_fraction_theta_full 0.968
_diffrn_measured_fraction_theta_max 0.968
_diffrn_measurement_device '95mm CCD camera on \k-goniostat'
_diffrn_measurement_device_type KappaCCD
_diffrn_measurement_method 'CCD rotation images, thick slices'
_diffrn_radiation_monochromator 'horizonally mounted graphite crystal'
_diffrn_radiation_probe x-ray
_diffrn_radiation_source 'fine-focus sealed tube'
_diffrn_radiation_type MoK\a
_diffrn_radiation_wavelength 0.71073
_diffrn_reflns_av_R_equivalents 0.0511
_diffrn_reflns_av_sigmaI/netI 0.0817
_diffrn_reflns_limit_h_max 8
_diffrn_reflns_limit_h_min -7
_diffrn_reflns_limit_k_max 27
_diffrn_reflns_limit_k_min -24
_diffrn_reflns_limit_l_max 6
_diffrn_reflns_limit_l_min -11
_diffrn_reflns_number 6651
_diffrn_reflns_theta_full 27.50
_diffrn_reflns_theta_max 27.50
_diffrn_reflns_theta_min 6.49
_diffrn_source 'Enraf Nonius FR590'
_exptl_absorpt_coefficient_mu 5.302
_exptl_absorpt_correction_type none
_exptl_crystal_colour colourless
_exptl_crystal_density_diffrn 2.213
_exptl_crystal_density_method 'not measured'
_exptl_crystal_description prism
_exptl_crystal_F_000 768
_exptl_crystal_size_max 0.02
_exptl_crystal_size_mid 0.02
_exptl_crystal_size_min 0.02
_refine_diff_density_max 0.960
_refine_diff_density_min -0.725
_refine_diff_density_rms 0.229
_refine_ls_extinction_method none
_refine_ls_goodness_of_fit_ref 1.104
_refine_ls_hydrogen_treatment constr
_refine_ls_matrix_type full
_refine_ls_number_parameters 154
_refine_ls_number_reflns 2642
_refine_ls_number_restraints 0
_refine_ls_restrained_S_all 1.104
_refine_ls_R_factor_all 0.0907
_refine_ls_R_factor_gt 0.0502
_refine_ls_shift/su_max 0.001
_refine_ls_shift/su_mean 0.000
_refine_ls_structure_factor_coef Fsqd
_refine_ls_weighting_details 'calc w=1/[\s^2^(Fo^2^)+(0.0257P)^2^+8.9477P] where P=(Fo^2^+2Fc^2^)/3'
_refine_ls_weighting_scheme calc
_refine_ls_wR_factor_gt 0.0876
_refine_ls_wR_factor_ref 0.0983
_reflns_number_gt 1871
_reflns_number_total 2642
_reflns_threshold_expression >2sigma(I)
_cod_data_source_file cg7010925-file003.cif
_cod_data_source_block compound3
_cod_original_sg_symbol_H-M P21/c
_cod_database_code 4503411

loop_
_symmetry_equiv_pos_as_xyz
'x, y, z'
'-x, y+1/2, -z+1/2'
'-x, -y, -z'
'x, -y-1/2, z-1/2'

loop_
_atom_site_label
_atom_site_type_symbol
_atom_site_fract_x
_atom_site_fract_y
_atom_site_fract_z
_atom_site_U_iso_or_equiv
_atom_site_adp_type
_atom_site_occupancy
_atom_site_symmetry_multiplicity
_atom_site_calc_flag
_atom_site_refinement_flags
Eu1 Eu 0.12548(6) 0.648911(19) 0.47998(5) 0.01416(13) Uani 1 1 d .
C1 C 0.4836(11) 0.6487(5) 0.7439(9) 0.0160(16) Uani 1 1 d .
C2 C 0.6753(12) 0.6483(5) 0.8821(9) 0.0188(17) Uani 1 1 d .
H2 H 0.7400 0.6897 0.8849 0.023 Uiso 1 1 calc R
C3 C 0.7920(12) 0.6499(5) 1.1915(10) 0.0196(17) Uani 1 1 d .
C4 C 0.6184(14) 0.6397(5) 1.0408(10) 0.027(2) Uani 1 1 d .
H4A H 0.5658 0.5974 1.0440 0.033 Uiso 1 1 calc R
H4B H 0.5099 0.6690 1.0435 0.033 Uiso 1 1 calc R
C5 C 0.9157(13) 0.6130(4) 0.7163(11) 0.021(2) Uani 1 1 d .
C6 C 0.8296(13) 0.5978(4) 0.8572(11) 0.0192(18) Uani 1 1 d .
H6A H 0.9400 0.5947 0.9551 0.023 Uiso 1 1 calc R
H6B H 0.7624 0.5571 0.8387 0.023 Uiso 1 1 calc R
O1 O 0.4373(10) 0.6022(3) 0.6487(8) 0.0294(16) Uani 1 1 d .
O2 O 0.3675(10) 0.6956(3) 0.7261(8) 0.0283(16) Uani 1 1 d .
O3 O 0.9596(10) 0.6729(3) 1.1857(7) 0.0250(14) Uani 1 1 d .
O4 O 0.7649(9) 0.6333(3) 1.3269(7) 0.0267(15) Uani 1 1 d .
O5 O 0.9829(10) 0.5701(3) 0.6442(8) 0.0287(15) Uani 1 1 d .
O6 O 0.9349(10) 0.6703(3) 0.6797(8) 0.0292(16) Uani 1 1 d .
O1W O 0.0837(10) 0.7601(3) 0.4584(7) 0.0278(15) Uani 1 1 d .
O2W O 0.1549(10) 0.5517(3) 0.3441(8) 0.0307(16) Uani 1 1 d .
O3W O 0.3957(10) 0.6852(3) 0.3635(8) 0.0300(16) Uani 1 1 d .
O4W O 0.4835(12) 0.4742(3) 0.7088(10) 0.048(2) Uani 1 1 d .

loop_
_atom_site_aniso_label
_atom_site_aniso_U_11
_atom_site_aniso_U_22
_atom_site_aniso_U_33
_atom_site_aniso_U_23
_atom_site_aniso_U_13
_atom_site_aniso_U_12
Eu1 0.0133(2) 0.0185(2) 0.00951(19) -0.0003(2) 0.00082(13) 0.0006(2)
C1 0.013(4) 0.024(4) 0.012(4) 0.004(4) 0.004(3) -0.001(4)
C2 0.015(4) 0.028(4) 0.012(4) -0.003(4) 0.003(3) 0.001(4)
C3 0.015(4) 0.029(5) 0.012(4) 0.002(4) -0.001(3) 0.004(4)
C4 0.020(4) 0.048(6) 0.013(4) 0.000(4) 0.003(3) -0.002(5)
C5 0.015(4) 0.028(5) 0.017(5) 0.002(4) 0.003(4) 0.000(4)
C6 0.016(4) 0.025(5) 0.018(4) -0.001(4) 0.006(4) -0.002(4)
O1 0.029(4) 0.021(3) 0.028(4) -0.004(3) -0.010(3) 0.003(3)
O2 0.026(4) 0.032(4) 0.019(4) -0.010(3) -0.008(3) 0.007(3)
O3 0.024(3) 0.036(4) 0.013(3) 0.000(3) 0.002(3) -0.006(3)
O4 0.021(3) 0.047(4) 0.010(3) 0.005(3) 0.001(3) -0.002(3)
O5 0.041(4) 0.027(4) 0.024(4) 0.001(3) 0.018(3) 0.003(3)
O6 0.037(4) 0.030(4) 0.024(4) -0.003(3) 0.015(3) -0.008(3)
O1W 0.038(4) 0.030(3) 0.015(3) 0.002(3) 0.007(3) 0.013(3)
O2W 0.033(4) 0.027(4) 0.033(4) -0.011(3) 0.010(3) -0.006(3)
O3W 0.023(4) 0.036(4) 0.037(4) 0.012(3) 0.018(3) 0.005(3)
O4W 0.042(5) 0.033(4) 0.073(6) 0.002(4) 0.022(4) -0.004(3)

loop_
_atom_type_symbol
_atom_type_description
_atom_type_scat_dispersion_real
_atom_type_scat_dispersion_imag
_atom_type_scat_source
C C 0.0033 0.0016 'International Tables Vol C Tables 4.2.6.8 and 6.1.1.4'
H H 0.0000 0.0000 'International Tables Vol C Tables 4.2.6.8 and 6.1.1.4'
Eu Eu -0.1578 3.6682 'International Tables Vol C Tables 4.2.6.8 and 6.1.1.4'
O O 0.0106 0.0060 'International Tables Vol C Tables 4.2.6.8 and 6.1.1.4'

loop_
_geom_angle_atom_site_label_1
_geom_angle_atom_site_label_2
_geom_angle_atom_site_label_3
_geom_angle
_geom_angle_site_symmetry_1
_geom_angle_site_symmetry_3
O1W Eu1 O2W 147.0(2) . .
O1W Eu1 O3W 75.1(2) . .
O2W Eu1 O3W 84.6(2) . .
O1W Eu1 O6 78.1(2) . 1_455
O2W Eu1 O6 128.7(2) . 1_455
O3W Eu1 O6 145.5(2) . 1_455
O1W Eu1 O1 121.1(2) . .
O2W Eu1 O1 76.5(2) . .
O3W Eu1 O1 74.7(2) . .
O6 Eu1 O1 101.7(2) 1_455 .
O1W Eu1 O4 90.6(2) . 1_454
O2W Eu1 O4 80.0(2) . 1_454
O3W Eu1 O4 125.2(2) . 1_454
O6 Eu1 O4 76.1(2) 1_455 1_454
O1 Eu1 O4 147.5(2) . 1_454
O1W Eu1 O2 73.3(2) . .
O2W Eu1 O2 128.6(2) . .
O3W Eu1 O2 79.4(2) . .
O6 Eu1 O2 72.2(2) 1_455 .
O1 Eu1 O2 52.2(2) . .
O4 Eu1 O2 146.7(2) 1_454 .
O1W Eu1 O3 73.1(2) . 1_454
O2W Eu1 O3 76.3(2) . 1_454
O3W Eu1 O3 73.7(2) . 1_454
O6 Eu1 O3 118.5(2) 1_455 1_454
O1 Eu1 O3 139.7(2) . 1_454
O4 Eu1 O3 51.6(2) 1_454 1_454
O2 Eu1 O3 141.2(2) . 1_454
O1W Eu1 O5 130.0(2) . 1_455
O2W Eu1 O5 78.1(2) . 1_455
O3W Eu1 O5 151.0(2) . 1_455
O6 Eu1 O5 52.1(2) 1_455 1_455
O1 Eu1 O5 78.8(2) . 1_455
O4 Eu1 O5 74.6(2) 1_454 1_455
O2 Eu1 O5 93.4(2) . 1_455
O3 Eu1 O5 123.2(2) 1_454 1_455
O1W Eu1 C1 97.1(2) . .
O2W Eu1 C1 102.6(2) . .
O3W Eu1 C1 75.0(2) . .
O6 Eu1 C1 87.1(2) 1_455 .
O1 Eu1 C1 26.1(2) . .
O4 Eu1 C1 159.7(2) 1_454 .
O2 Eu1 C1 26.0(2) . .
O3 Eu1 C1 148.6(2) 1_454 .
O5 Eu1 C1 86.2(2) 1_455 .
O1W Eu1 C5 104.3(2) . 1_455
O2W Eu1 C5 103.5(2) . 1_455
O3W Eu1 C5 160.4(2) . 1_455
O6 Eu1 C5 26.2(2) 1_455 1_455
O1 Eu1 C5 89.7(2) . 1_455
O4 Eu1 C5 74.3(2) 1_454 1_455
O2 Eu1 C5 81.6(2) . 1_455
O3 Eu1 C5 125.4(2) 1_454 1_455
O5 Eu1 C5 25.9(2) 1_455 1_455
C1 Eu1 C5 85.6(2) . 1_455
O1W Eu1 C3 82.8(2) . 1_454
O2W Eu1 C3 74.9(2) . 1_454
O3W Eu1 C3 99.2(2) . 1_454
O6 Eu1 C3 98.7(2) 1_455 1_454
O1 Eu1 C3 151.2(2) . 1_454
O4 Eu1 C3 26.0(2) 1_454 1_454
O2 Eu1 C3 155.7(2) . 1_454
O3 Eu1 C3 25.8(2) 1_454 1_454
O5 Eu1 C3 98.5(2) 1_455 1_454
C1 Eu1 C3 174.0(2) . 1_454
C5 Eu1 C3 100.2(2) 1_455 1_454
O2 C1 O1 119.8(7) . .
O2 C1 C2 119.1(8) . .
O1 C1 C2 121.1(8) . .
O2 C1 Eu1 61.5(4) . .
O1 C1 Eu1 58.4(4) . .
C2 C1 Eu1 179.2(6) . .
C1 C2 C4 109.2(7) . .
C1 C2 C6 111.9(7) . .
C4 C2 C6 112.4(7) . .
O3 C3 O4 119.7(7) . .
O3 C3 C4 122.5(8) . .
O4 C3 C4 117.8(8) . .
O3 C3 Eu1 60.9(4) . 1_656
O4 C3 Eu1 59.2(4) . 1_656
C4 C3 Eu1 171.5(7) . 1_656
C2 C4 C3 114.6(7) . .
O5 C5 O6 120.1(8) . .
O5 C5 C6 120.4(8) . .
O6 C5 C6 119.3(8) . .
O5 C5 Eu1 62.1(5) . 1_655
O6 C5 Eu1 58.0(4) . 1_655
C6 C5 Eu1 172.3(6) . 1_655
C5 C6 C2 112.3(7) . .
C1 O1 Eu1 95.5(5) . .
C1 O2 Eu1 92.5(5) . .
C3 O3 Eu1 93.3(5) . 1_656
C3 O4 Eu1 94.8(5) . 1_656
C5 O5 Eu1 92.0(5) . 1_655
C5 O6 Eu1 95.8(5) . 1_655

loop_
_geom_bond_atom_site_label_1
_geom_bond_atom_site_label_2
_geom_bond_distance
_geom_bond_site_symmetry_2
Eu1 O1W 2.378(6) .
Eu1 O2W 2.400(6) .
Eu1 O3W 2.436(6) .
Eu1 O6 2.442(6) 1_455
Eu1 O1 2.443(6) .
Eu1 O4 2.485(6) 1_454
Eu1 O2 2.511(6) .
Eu1 O3 2.524(6) 1_454
Eu1 O5 2.534(6) 1_455
Eu1 C1 2.856(8) .
Eu1 C5 2.865(9) 1_455
Eu1 C3 2.882(8) 1_454
C1 O2 1.255(10) .
C1 O1 1.264(11) .
C1 C2 1.514(11) .
C2 C4 1.515(12) .
C2 C6 1.555(12) .
C3 O3 1.255(10) .
C3 O4 1.268(10) .
C3 C4 1.518(12) .
C3 Eu1 2.882(8) 1_656
C5 O5 1.252(11) .
C5 O6 1.271(11) .
C5 C6 1.506(12) .
C5 Eu1 2.865(9) 1_655
O3 Eu1 2.524(6) 1_656
O4 Eu1 2.485(6) 1_656
O5 Eu1 2.534(6) 1_655
O6 Eu1 2.442(6) 1_655
